data_2203320
loop_
_publ_author_name
'Ufuk \,Coruh'
'Tuncer H\"okelek'
'V\'azquez-L\'opez, Ezequiel M.'
'Abdullah Menzek'
'Cavit Kazaz'
'M. Emin \,Seng\"ul'

_publ_section_title
<i>exo</i>-(1<i>RS</i>,8<i>SR</i>,9<i>RS</i>,11<i>SR</i>)-10-Chloromethyltetracyclo[6.3.2.0^2,7^0^9,11^]undecane-2,4,6,12-tetraene
_journal_issue 3
_journal_name_full 'Acta Crystallographica Section E'
_journal_page_first o350
_journal_page_last o352
_journal_paper_doi 10.1107/S1600536804001904
_journal_volume 60
_journal_year 2004
_chemical_formula_iupac 'C14 H13 Cl'
_chemical_formula_moiety 'C14 H13 Cl'
_chemical_formula_sum 'C14 H13 Cl'
_chemical_formula_weight 216.69
_chemical_name_systematic ?
_space_group_IT_number 14
_symmetry_cell_setting monoclinic
_symmetry_space_group_name_Hall '-P 2yn'
_symmetry_space_group_name_H-M 'P 1 21/n 1'
_atom_sites_solution_hydrogens geom
_atom_sites_solution_primary direct
_atom_sites_solution_secondary difmap
_audit_creation_method SHELXL-97
_cell_angle_alpha 90.00
_cell_angle_beta 101.133(2)
_cell_angle_gamma 90.00
_cell_formula_units_Z 4
_cell_length_a 8.0400(8)
_cell_length_b 7.8514(7)
_cell_length_c 18.1877(16)
_cell_measurement_reflns_used 2865
_cell_measurement_temperature 293(2)
_cell_measurement_theta_max 28.02
_cell_measurement_theta_min 2.28
_cell_volume 1126.50(18)
_computing_cell_refinement SMART
_computing_data_collection 'SMART (Bruker, 1999)'
_computing_data_reduction 'SAINT (Bruker, 1999) and SHELXTL (Bruker, 1999)'
_computing_molecular_graphics 'ORTEP-3 for Windows (Farrugia, 1997)'
_computing_publication_material 'WinGX (Farrugia, 1999)'
_computing_structure_refinement 'SHELXL97 (Sheldrick, 1997)'
_computing_structure_solution 'SHELXS97 (Sheldrick, 1997)'
_diffrn_ambient_temperature 293(2)
_diffrn_detector_area_resol_mean 6.67
_diffrn_measured_fraction_theta_full 1.000
_diffrn_measured_fraction_theta_max 1.000
_diffrn_measurement_device_type 'Nonius KappaCCD'
_diffrn_measurement_method '\f and \w'
_diffrn_radiation_monochromator graphite
_diffrn_radiation_source 'fine-focus sealed tube'
_diffrn_radiation_type MoK\a
_diffrn_radiation_wavelength 0.71073
_diffrn_reflns_av_R_equivalents 0.0368
_diffrn_reflns_av_sigmaI/netI 0.0637
_diffrn_reflns_limit_h_max 10
_diffrn_reflns_limit_h_min -8
_diffrn_reflns_limit_k_max 10
_diffrn_reflns_limit_k_min -10
_diffrn_reflns_limit_l_max 19
_diffrn_reflns_limit_l_min -23
_diffrn_reflns_number 6442
_diffrn_reflns_theta_full 28.02
_diffrn_reflns_theta_max 28.02
_diffrn_reflns_theta_min 2.28
_exptl_absorpt_coefficient_mu 0.301
_exptl_absorpt_correction_type none
_exptl_crystal_colour colourless
_exptl_crystal_density_diffrn 1.278
_exptl_crystal_density_method 'not measured'
_exptl_crystal_description irregular
_exptl_crystal_F_000 456
_exptl_crystal_size_max 0.30
_exptl_crystal_size_mid 0.25
_exptl_crystal_size_min 0.10
_refine_diff_density_max 0.135
_refine_diff_density_min -0.237
_refine_ls_extinction_method none
_refine_ls_goodness_of_fit_ref 0.848
_refine_ls_hydrogen_treatment mixed
_refine_ls_matrix_type full
_refine_ls_number_parameters 172
_refine_ls_number_reflns 2590
_refine_ls_number_restraints 0
_refine_ls_restrained_S_all 0.848
_refine_ls_R_factor_all 0.0927
_refine_ls_R_factor_gt 0.0418
_refine_ls_shift/su_max 0.000
_refine_ls_shift/su_mean 0.000
_refine_ls_structure_factor_coef Fsqd
_refine_ls_weighting_details 'calc w = 1/[\s^2^(Fo^2^)+(0.047P)^2^] where P = (Fo^2^+2Fc^2^)/3'
_refine_ls_weighting_scheme calc
_refine_ls_wR_factor_gt 0.0866
_refine_ls_wR_factor_ref 0.0975
_reflns_number_gt 1441
_reflns_number_total 2590
_reflns_threshold_expression I>2\s(I)
_cod_data_source_file na6290.cif
_cod_data_source_block 2
_cod_original_sg_symbol_H-M 'P 21/n'
_cod_database_code 2203320
_cod_database_fobs_code 2203320

loop_
_symmetry_equiv_pos_as_xyz
'x, y, z'
'-x+1/2, y+1/2, -z+1/2'
'-x, -y, -z'
'x-1/2, -y-1/2, z-1/2'

loop_
_atom_site_label
_atom_site_fract_x
_atom_site_fract_y
_atom_site_fract_z
_atom_site_U_iso_or_equiv
_atom_site_adp_type
_atom_site_calc_flag
_atom_site_refinement_flags
_atom_site_occupancy
_atom_site_type_symbol
H51 -0.001(2) -0.586(2) -0.3153(9) 0.045(5) Uiso d . 1 H
H111 0.023(2) -0.270(2) -0.0706(9) 0.054(5) Uiso d . 1 H
H131 0.384(2) -0.227(2) -0.0737(8) 0.046(5) Uiso d . 1 H
H21 -0.122(2) -0.723(3) -0.0803(11) 0.073(7) Uiso d . 1 H
H71 0.248(2) -0.394(2) -0.2474(10) 0.046(5) Uiso d . 1 H
H101 0.133(2) -0.538(2) -0.0223(10) 0.055(5) Uiso d . 1 H
H121 0.088(2) -0.185(2) -0.1903(9) 0.051(5) Uiso d . 1 H
H91 0.417(2) -0.606(2) -0.0423(10) 0.061(6) Uiso d . 1 H
H81 0.474(3) -0.521(2) -0.1606(10) 0.063(6) Uiso d . 1 H
Cl1 0.26779(8) 0.04040(7) 0.02362(3) 0.0698(2) Uani d . 1 Cl
C12 0.1643(2) -0.2662(2) -0.15942(9) 0.0403(4) Uani d . 1 C
C6 0.0718(2) -0.5459(2) -0.20451(9) 0.0414(4) Uani d . 1 C
C11 0.1278(3) -0.3136(2) -0.08466(9) 0.0428(4) Uani d . 1 C
C1 0.0369(2) -0.5884(2) -0.13462(10) 0.0452(5) Uani d . 1 C
C13 0.2677(3) -0.1901(2) -0.08898(10) 0.0446(5) Uani d . 1 C
C7 0.2207(2) -0.4247(2) -0.19934(11) 0.0456(5) Uani d . 1 C
C5 -0.0265(3) -0.6126(3) -0.26861(12) 0.0528(5) Uani d . 1 C
C10 0.1601(3) -0.5063(2) -0.07054(11) 0.0507(5) Uani d . 1 C
C14 0.2381(3) -0.0061(2) -0.07460(10) 0.0572(6) Uani d . 1 C
H14A 0.1234 0.0243 -0.0985 0.069 Uiso calc R 1 H
H14B 0.3156 0.0628 -0.0968 0.069 Uiso calc R 1 H
C9 0.3356(3) -0.5492(2) -0.08176(13) 0.0575(6) Uani d . 1 C
C8 0.3674(3) -0.5065(2) -0.14771(14) 0.0573(6) Uani d . 1 C
C2 -0.0986(3) -0.6909(2) -0.12910(13) 0.0616(6) Uani d . 1 C
C3 -0.1979(3) -0.7558(3) -0.19426(14) 0.0723(7) Uani d . 1 C
H3 -0.2899 -0.8253 -0.1912 0.087 Uiso calc R 1 H
C4 -0.1612(3) -0.7184(3) -0.26259(14) 0.0669(6) Uani d . 1 C
H4 -0.2274 -0.7644 -0.3056 0.080 Uiso calc R 1 H

loop_
_atom_site_aniso_label
_atom_site_aniso_U_11
_atom_site_aniso_U_22
_atom_site_aniso_U_33
_atom_site_aniso_U_12
_atom_site_aniso_U_13
_atom_site_aniso_U_23
Cl1 0.0940(5) 0.0564(3) 0.0608(3) -0.0179(3) 0.0196(3) -0.0155(3)
C12 0.0472(12) 0.0327(10) 0.0400(10) -0.0008(8) 0.0060(9) 0.0031(8)
C6 0.0421(11) 0.0314(9) 0.0482(11) 0.0028(8) 0.0021(8) -0.0057(8)
C11 0.0525(12) 0.0362(10) 0.0395(10) -0.0054(9) 0.0084(9) -0.0013(8)
C1 0.0522(12) 0.0297(9) 0.0517(11) -0.0044(8) 0.0046(9) -0.0011(8)
C13 0.0526(13) 0.0322(10) 0.0467(11) -0.0055(9) 0.0041(9) -0.0018(8)
C7 0.0513(13) 0.0419(11) 0.0448(11) -0.0015(9) 0.0125(9) -0.0030(9)
C5 0.0546(14) 0.0486(12) 0.0517(13) 0.0096(10) 0.0012(10) -0.0114(10)
C10 0.0731(16) 0.0361(11) 0.0395(11) -0.0128(10) 0.0021(10) 0.0055(8)
C14 0.0823(16) 0.0385(12) 0.0502(11) -0.0055(10) 0.0109(11) -0.0027(8)
C9 0.0583(15) 0.0327(10) 0.0686(14) -0.0004(10) -0.0197(12) -0.0016(10)
C8 0.0412(13) 0.0427(12) 0.0833(17) 0.0011(10) 0.0007(12) -0.0144(11)
C2 0.0723(16) 0.0419(12) 0.0706(15) -0.0184(11) 0.0143(12) -0.0002(11)
C3 0.0575(15) 0.0523(13) 0.104(2) -0.0178(11) 0.0072(14) -0.0118(13)
C4 0.0544(15) 0.0549(14) 0.0807(16) 0.0005(11) -0.0134(12) -0.0243(12)

loop_
_atom_type_symbol
_atom_type_description
_atom_type_scat_dispersion_real
_atom_type_scat_dispersion_imag
_atom_type_scat_source
C C 0.0033 0.0016 'International Tables Vol C Tables 4.2.6.8 and 6.1.1.4'
H H 0.0000 0.0000 'International Tables Vol C Tables 4.2.6.8 and 6.1.1.4'
Cl Cl 0.1484 0.1585 'International Tables Vol C Tables 4.2.6.8 and 6.1.1.4'

loop_
_geom_angle_atom_site_label_1
_geom_angle_atom_site_label_2
_geom_angle_atom_site_label_3
_geom_angle
_geom_angle_publ_flag
C11 C12 C13 59.91(11) yes
C11 C12 C7 110.67(15) yes
C13 C12 C7 123.51(16) yes
C11 C12 H121 118.2(10) ?
C13 C12 H121 114.2(10) ?
C7 C12 H121 117.3(10) ?
C5 C6 C1 119.80(18) ?
C5 C6 C7 127.33(18) yes
C1 C6 C7 112.87(15) yes
C12 C11 C13 60.60(11) yes
C12 C11 C10 109.79(16) yes
C13 C11 C10 122.51(18) yes
C12 C11 H111 118.6(10) ?
C13 C11 H111 118.5(10) ?
C10 C11 H111 114.7(10) ?
C2 C1 C6 120.58(18) ?
C2 C1 C10 126.94(19) yes
C6 C1 C10 112.46(16) yes
C14 C13 C11 117.98(18) yes
C14 C13 C12 116.79(17) yes
C11 C13 C12 59.49(11) yes
C14 C13 H131 114.7(10) ?
C11 C13 H131 118.9(10) ?
C12 C13 H131 118.0(10) ?
C8 C7 C6 106.56(16) yes
C8 C7 C12 108.37(15) yes
C6 C7 C12 103.53(15) yes
C8 C7 H71 112.4(10) ?
C6 C7 H71 114.4(10) ?
C12 C7 H71 111.0(10) ?
C6 C5 C4 119.3(2) ?
C6 C5 H51 119.4(11) ?
C4 C5 H51 121.3(11) ?
C9 C10 C1 106.91(16) yes
C9 C10 C11 109.16(17) yes
C1 C10 C11 102.92(15) yes
C9 C10 H101 116.2(11) ?
C1 C10 H101 110.9(11) ?
C11 C10 H101 109.9(11) ?
C13 C14 Cl1 112.06(13) yes
C13 C14 H14A 109.2 ?
Cl1 C14 H14A 109.2 ?
C13 C14 H14B 109.2 ?
Cl1 C14 H14B 109.2 ?
H14A C14 H14B 107.9 ?
C8 C9 C10 114.79(19) yes
C8 C9 H91 124.1(11) ?
C10 C9 H91 121.1(11) ?
C9 C8 C7 114.3(2) yes
C9 C8 H81 123.0(12) ?
C7 C8 H81 122.6(12) ?
C1 C2 C3 119.0(2) ?
C1 C2 H21 120.8(12) ?
C3 C2 H21 120.1(12) ?
C4 C3 C2 120.5(2) ?
C4 C3 H3 119.7 ?
C2 C3 H3 119.7 ?
C3 C4 C5 120.71(19) ?
C3 C4 H4 119.6 ?
C5 C4 H4 119.6 ?

loop_
_geom_bond_atom_site_label_1
_geom_bond_atom_site_label_2
_geom_bond_distance
_geom_bond_publ_flag
Cl1 C14 1.7935(19) yes
C12 C11 1.493(2) yes
C12 C13 1.509(2) yes
C12 C7 1.552(2) yes
C12 H121 0.980(17) ?
C6 C5 1.379(2) yes
C6 C1 1.394(2) yes
C6 C7 1.518(2) yes
C11 C13 1.499(2) yes
C11 C10 1.549(2) yes
C11 H111 0.986(17) ?
C1 C2 1.373(3) yes
C1 C10 1.519(3) yes
C13 C14 1.495(2) yes
C13 H131 0.964(16) ?
C7 C8 1.503(3) yes
C7 H71 0.973(17) ?
C5 C4 1.386(3) yes
C5 H51 0.937(16) ?
C10 C9 1.503(3) yes
C10 H101 0.976(18) ?
C14 H14A 0.9700 ?
C14 H14B 0.9700 ?
C9 C8 1.317(3) yes
C9 H91 0.983(19) ?
C8 H81 0.94(2) ?
C2 C3 1.391(3) yes
C2 H21 0.974(19) ?
C3 C4 1.363(3) yes
C3 H3 0.9300 ?
C4 H4 0.9300 ?

loop_
_geom_torsion_atom_site_label_1
_geom_torsion_atom_site_label_2
_geom_torsion_atom_site_label_3
_geom_torsion_atom_site_label_4
_geom_torsion
_geom_torsion_publ_flag
C7 C12 C11 C13 117.60(17) ?
C13 C12 C11 C10 -116.93(18) ?
C7 C12 C11 C10 0.7(2) yes
C5 C6 C1 C2 -2.5(3) ?
C7 C6 C1 C2 177.07(17) ?
C5 C6 C1 C10 178.79(17) ?
C7 C6 C1 C10 -1.6(2) yes
C12 C11 C13 C14 106.22(19) ?
C10 C11 C13 C14 -157.95(16) ?
C10 C11 C13 C12 95.83(19) ?
C11 C12 C13 C14 -108.2(2) ?
C7 C12 C13 C14 155.72(18) ?
C7 C12 C13 C11 -96.06(19) ?
C5 C6 C7 C8 -125.8(2) ?
C1 C6 C7 C8 54.7(2) yes
C5 C6 C7 C12 120.03(19) ?
C1 C6 C7 C12 -59.52(18) yes
C11 C12 C7 C8 -54.3(2) yes
C13 C12 C7 C8 12.6(2) ?
C11 C12 C7 C6 58.57(18) yes
C13 C12 C7 C6 125.44(17) ?
C1 C6 C5 C4 1.4(3) ?
C7 C6 C5 C4 -178.16(17) ?
C2 C1 C10 C9 129.1(2) ?
C6 C1 C10 C9 -52.3(2) yes
C2 C1 C10 C11 -115.9(2) ?
C6 C1 C10 C11 62.7(2) yes
C12 C11 C10 C9 53.0(2) yes
C13 C11 C10 C9 -14.0(2) ?
C12 C11 C10 C1 -60.3(2) yes
C13 C11 C10 C1 -127.35(18) ?
C11 C13 C14 Cl1 80.2(2) ?
C12 C13 C14 Cl1 148.09(15) ?
C1 C10 C9 C8 54.8(2) yes
C11 C10 C9 C8 -55.8(2) yes
C10 C9 C8 C7 -0.7(2) yes
C6 C7 C8 C9 -54.3(2) yes
C12 C7 C8 C9 56.6(2) yes
C6 C1 C2 C3 1.8(3) ?
C10 C1 C2 C3 -179.71(19) ?
C1 C2 C3 C4 0.0(3) ?
C2 C3 C4 C5 -1.2(3) ?
C6 C5 C4 C3 0.5(3) ?
